data_4501600
loop_
_publ_author_name
'Li, Cheng-Peng'
'Yu, Qian'
'Chen, Jing'
'Du, Miao'

_publ_section_title
;
 Supramolecular Coordination Complexes with 5-Sulfoisophthalic Acid and
 2,5-Bipyridyl-1,3,4-Oxadiazole: Specific Sensitivity to Acidity for
 Cd(II) Species
;
_journal_issue 6
_journal_name_full 'Crystal Growth &amp; Design'
_journal_page_first 2650
_journal_paper_doi 10.1021/cg100144p
_journal_volume 10
_journal_year 2010
_chemical_formula_sum 'C68 H68 Co3 N16 O29 S2'
_chemical_formula_weight 1814.29
_chemical_name_systematic
; 
 ? 
;
_space_group_IT_number 14
_symmetry_cell_setting monoclinic
_symmetry_space_group_name_Hall '-P 2ybc'
_symmetry_space_group_name_H-M 'P 1 21/c 1'
_atom_sites_solution_hydrogens geom
_atom_sites_solution_primary direct
_atom_sites_solution_secondary difmap
_audit_creation_method SHELXL-97
_cell_angle_alpha 90.00
_cell_angle_beta 94.3390(10)
_cell_angle_gamma 90.00
_cell_formula_units_Z 2
_cell_length_a 13.5011(4)
_cell_length_b 13.9721(4)
_cell_length_c 21.2118(7)
_cell_measurement_reflns_used 9916
_cell_measurement_temperature 296(2)
_cell_measurement_theta_max 27.91
_cell_measurement_theta_min 2.42
_cell_volume 3989.9(2)
_computing_cell_refinement 'Bruker APEX II'
_computing_data_collection 'Bruker APEX II'
_computing_data_reduction 'Bruker SAINT'
_computing_molecular_graphics 'Bruker SHELXTL'
_computing_publication_material 'Bruker SHELXTL'
_computing_structure_refinement 'SHELXL-97 (Sheldrick, 1997)'
_computing_structure_solution 'SHELXS-97 (Sheldrick, 1990)'
_diffrn_ambient_temperature 296(2)
_diffrn_measured_fraction_theta_full 0.994
_diffrn_measured_fraction_theta_max 0.994
_diffrn_measurement_device_type 'APEX II CCD area detector'
_diffrn_measurement_method 'phi and omega scans'
_diffrn_radiation_monochromator graphite
_diffrn_radiation_source 'fine-focus sealed tube'
_diffrn_radiation_type MoK\a
_diffrn_radiation_wavelength 0.71073
_diffrn_reflns_av_R_equivalents 0.0172
_diffrn_reflns_av_sigmaI/netI 0.0192
_diffrn_reflns_limit_h_max 12
_diffrn_reflns_limit_h_min -16
_diffrn_reflns_limit_k_max 16
_diffrn_reflns_limit_k_min -16
_diffrn_reflns_limit_l_max 24
_diffrn_reflns_limit_l_min -25
_diffrn_reflns_number 19901
_diffrn_reflns_theta_full 25.01
_diffrn_reflns_theta_max 25.01
_diffrn_reflns_theta_min 1.75
_exptl_absorpt_coefficient_mu 0.761
_exptl_absorpt_correction_T_max 1.000000
_exptl_absorpt_correction_T_min 0.852489
_exptl_absorpt_correction_type multi-scan
_exptl_absorpt_process_details SADABS
_exptl_crystal_colour RED
_exptl_crystal_density_diffrn 1.510
_exptl_crystal_density_meas ?
_exptl_crystal_density_method 'not measured'
_exptl_crystal_description BLOCK
_exptl_crystal_F_000 1866
_exptl_crystal_size_max 0.34
_exptl_crystal_size_mid 0.15
_exptl_crystal_size_min 0.14
_refine_diff_density_max 0.921
_refine_diff_density_min -0.499
_refine_diff_density_rms 0.062
_refine_ls_extinction_method none
_refine_ls_goodness_of_fit_ref 1.096
_refine_ls_hydrogen_treatment constr
_refine_ls_matrix_type full
_refine_ls_number_parameters 546
_refine_ls_number_reflns 6994
_refine_ls_number_restraints 1
_refine_ls_restrained_S_all 1.096
_refine_ls_R_factor_all 0.0420
_refine_ls_R_factor_gt 0.0349
_refine_ls_shift/su_max 0.001
_refine_ls_shift/su_mean 0.000
_refine_ls_structure_factor_coef Fsqd
_refine_ls_weighting_details 'calc w=1/[\s^2^(Fo^2^)+(0.0469P)^2^+3.6097P] where P=(Fo^2^+2Fc^2^)/3'
_refine_ls_weighting_scheme calc
_refine_ls_wR_factor_gt 0.0962
_refine_ls_wR_factor_ref 0.1014
_reflns_number_gt 6059
_reflns_number_total 6994
_reflns_threshold_expression >2sigma(I)
_cod_data_source_file cg100144p_si_002.cif
_cod_data_source_block 5
_cod_depositor_comments
;
The following automatic conversions were performed:

'_symmetry_cell_setting' value 'Monoclinic' changed to 'monoclinic'
according to /home/saulius/struct/CIF-dictionaries/cif_core.dic
dictionary named 'cif_core.dic' version 2.4.2 from
2011-04-26.

'_exptl_absorpt_correction_type' value 'MULTI-SCAN'
changed to 'multi-scan' according to
/home/saulius/struct/CIF-dictionaries/cif_core.dic dictionary named
'cif_core.dic' version 2.4.2 from 2011-04-26.

Automatic conversion script
Id: cif_fix_values 1715 2011-07-08 13:25:40Z adriana 

The following automatic conversions were performed:

'_exptl_crystal_density_meas' value 'NONE' was changed to '?' - the
value is perceived as not measured.

Automatic conversion script
Id: cif_fix_values 3008 2015-01-20 13:52:24Z robertas 
;
_cod_original_sg_symbol_H-M P2(1)/c
_cod_database_code 4501600

loop_
_symmetry_equiv_pos_as_xyz
'x, y, z'
'-x, y+1/2, -z+1/2'
'-x, -y, -z'
'x, -y-1/2, z-1/2'

loop_
_atom_site_label
_atom_site_type_symbol
_atom_site_fract_x
_atom_site_fract_y
_atom_site_fract_z
_atom_site_U_iso_or_equiv
_atom_site_adp_type
_atom_site_occupancy
_atom_site_symmetry_multiplicity
_atom_site_calc_flag
_atom_site_refinement_flags
Co1 Co 0.42319(2) -0.10588(2) 0.161182(14) 0.02718(10) Uani 1 1 d .
Co2 Co 0.0000 0.5000 1.0000 0.02613(12) Uani 1 2 d S
S1 S 0.84020(5) 0.33232(4) 0.16775(3) 0.02885(15) Uani 1 1 d .
O1 O 0.31800(13) 0.20134(12) 0.01515(9) 0.0368(4) Uani 1 1 d .
O2 O 0.07893(14) 0.88374(12) 0.96444(9) 0.0381(4) Uani 1 1 d .
O3 O 0.53082(14) -0.01215(13) 0.13473(8) 0.0356(4) Uani 1 1 d .
O4 O 0.58843(19) 0.05246(17) 0.22608(9) 0.0594(6) Uani 1 1 d .
O5 O 0.62248(13) 0.11851(12) -0.06615(8) 0.0323(4) Uani 1 1 d .
O6 O 0.70728(17) 0.25541(15) -0.06791(9) 0.0487(5) Uani 1 1 d .
O7 O 0.80854(15) 0.42706(13) 0.14545(9) 0.0419(5) Uani 1 1 d .
O8 O 0.93725(13) 0.30718(14) 0.14706(9) 0.0420(5) Uani 1 1 d .
O9 O 0.83334(13) 0.31986(14) 0.23488(8) 0.0374(4) Uani 1 1 d .
O10 O 0.47194(16) -0.08355(15) 0.25691(8) 0.0445(5) Uani 1 1 d .
H10' H 0.5148 -0.0426 0.2537 0.066(11) Uiso 1 1 d R
O11 O 0.32161(13) -0.20852(12) 0.18840(8) 0.0350(4) Uani 1 1 d .
H11A H 0.2750 -0.1939 0.2114 0.052 Uiso 1 1 d R
H11B H 0.3049 -0.2316 0.1521 0.052 Uiso 1 1 d R
O12 O -0.14100(13) 0.47536(14) 1.02665(9) 0.0413(5) Uani 1 1 d .
H12A H -0.1553 0.4670 1.0646 0.062 Uiso 1 1 d R
H12B H -0.1889 0.4876 0.9995 0.062 Uiso 1 1 d R
O13 O 0.05568(13) 0.42311(12) 1.08199(8) 0.0326(4) Uani 1 1 d .
H13A H 0.0156 0.3980 1.1062 0.049 Uiso 1 1 d R
H13B H 0.1090 0.3927 1.0770 0.049 Uiso 1 1 d R
N1 N 0.32092(17) 0.01255(15) 0.16617(10) 0.0341(5) Uani 1 1 d .
N2 N 0.2011(2) 0.29232(19) 0.04911(13) 0.0548(7) Uani 1 1 d .
N3 N 0.2303(2) 0.33069(19) -0.00776(14) 0.0589(8) Uani 1 1 d .
N4 N 0.47717(16) 0.22306(16) -0.14559(10) 0.0350(5) Uani 1 1 d .
N5 N 0.01330(16) 0.63117(15) 1.05575(10) 0.0345(5) Uani 1 1 d .
N6 N 0.1212(2) 0.96254(17) 1.05243(12) 0.0475(6) Uani 1 1 d .
N7 N 0.1398(2) 1.02125(17) 1.00063(12) 0.0488(6) Uani 1 1 d .
N8 N 0.0691(3) 0.9707(3) 0.77529(15) 0.0806(10) Uani 1 1 d .
C1 C 0.2529(2) 0.15142(19) 0.11358(13) 0.0361(6) Uani 1 1 d .
C2 C 0.3184(2) 0.07506(19) 0.11870(12) 0.0343(6) Uani 1 1 d .
H2 H 0.3626 0.0671 0.0876 0.041 Uiso 1 1 calc R
C3 C 0.2564(2) 0.0244(2) 0.21030(13) 0.0428(7) Uani 1 1 d .
H3 H 0.2575 -0.0189 0.2436 0.051 Uiso 1 1 calc R
C4 C 0.1881(3) 0.0982(2) 0.20852(15) 0.0537(8) Uani 1 1 d .
H4 H 0.1440 0.1039 0.2399 0.064 Uiso 1 1 calc R
C5 C 0.1861(2) 0.1633(2) 0.15974(15) 0.0499(8) Uani 1 1 d .
H5 H 0.1412 0.2139 0.1577 0.060 Uiso 1 1 calc R
C6 C 0.2537(2) 0.21675(19) 0.06039(13) 0.0367(6) Uani 1 1 d .
C7 C 0.2991(2) 0.27595(19) -0.02546(14) 0.0399(6) Uani 1 1 d .
C8 C 0.3562(2) 0.28586(19) -0.08052(13) 0.0385(6) Uani 1 1 d .
C9 C 0.42007(19) 0.21512(19) -0.09709(12) 0.0341(6) Uani 1 1 d .
H9 H 0.4237 0.1591 -0.0734 0.041 Uiso 1 1 calc R
C10 C 0.4720(2) 0.3051(2) -0.17848(15) 0.0484(7) Uani 1 1 d .
H10 H 0.5126 0.3125 -0.2117 0.058 Uiso 1 1 calc R
C11 C 0.4091(3) 0.3791(2) -0.16520(17) 0.0614(10) Uani 1 1 d .
H11 H 0.4073 0.4347 -0.1893 0.074 Uiso 1 1 calc R
C12 C 0.3493(3) 0.3697(2) -0.11624(17) 0.0572(9) Uani 1 1 d .
H12 H 0.3052 0.4180 -0.1070 0.069 Uiso 1 1 calc R
C13 C 0.58277(19) 0.04727(18) 0.16715(12) 0.0320(6) Uani 1 1 d .
C14 C 0.64078(18) 0.11780(17) 0.13084(11) 0.0286(5) Uani 1 1 d .
C15 C 0.63042(18) 0.11904(17) 0.06529(11) 0.0300(5) Uani 1 1 d .
H15 H 0.5893 0.0745 0.0438 0.036 Uiso 1 1 calc R
C16 C 0.68064(18) 0.18585(18) 0.03134(11) 0.0290(5) Uani 1 1 d .
C17 C 0.66920(18) 0.18682(18) -0.03974(11) 0.0307(5) Uani 1 1 d .
C18 C 0.74281(18) 0.25184(18) 0.06367(11) 0.0296(5) Uani 1 1 d .
H18 H 0.7759 0.2976 0.0413 0.035 Uiso 1 1 calc R
C19 C 0.75543(18) 0.24946(17) 0.12912(11) 0.0280(5) Uani 1 1 d .
C20 C 0.70528(18) 0.18305(17) 0.16325(11) 0.0302(5) Uani 1 1 d .
H20 H 0.7142 0.1817 0.2071 0.036 Uiso 1 1 calc R
C21 C 0.5065(6) -0.1509(5) 0.3042(3) 0.161(3) Uani 1 1 d .
H21A H 0.4600 -0.2027 0.3053 0.241 Uiso 1 1 calc R
H21B H 0.5127 -0.1198 0.3447 0.241 Uiso 1 1 calc R
H21C H 0.5701 -0.1753 0.2946 0.241 Uiso 1 1 calc R
C22 C 0.05701(19) 0.79729(18) 1.06170(13) 0.0351(6) Uani 1 1 d .
C23 C 0.03665(19) 0.71351(18) 1.02821(13) 0.0342(6) Uani 1 1 d .
H23 H 0.0393 0.7145 0.9845 0.041 Uiso 1 1 calc R
C24 C 0.0090(2) 0.6320(2) 1.11851(13) 0.0434(7) Uani 1 1 d .
H24 H -0.0084 0.5758 1.1384 0.052 Uiso 1 1 calc R
C25 C 0.0292(3) 0.7119(2) 1.15517(14) 0.0500(8) Uani 1 1 d .
H25 H 0.0261 0.7090 1.1988 0.060 Uiso 1 1 calc R
C26 C 0.0539(2) 0.7959(2) 1.12670(14) 0.0458(7) Uani 1 1 d .
H26 H 0.0682 0.8506 1.1506 0.055 Uiso 1 1 calc R
C27 C 0.0862(2) 0.88372(18) 1.02864(13) 0.0369(6) Uani 1 1 d .
C28 C 0.1145(2) 0.97173(19) 0.95055(14) 0.0394(6) Uani 1 1 d .
C29 C 0.1188(2) 0.9994(2) 0.88451(14) 0.0429(7) Uani 1 1 d .
C30 C 0.0704(3) 0.9477(3) 0.83640(16) 0.0588(9) Uani 1 1 d .
H30 H 0.0362 0.8930 0.8472 0.071 Uiso 1 1 calc R
C31 C 0.1196(4) 1.0481(4) 0.7615(2) 0.0843(13) Uani 1 1 d .
H31 H 0.1199 1.0658 0.7192 0.101 Uiso 1 1 calc R
C32 C 0.1712(4) 1.1035(3) 0.8057(2) 0.0898(14) Uani 1 1 d .
H32 H 0.2055 1.1573 0.7935 0.108 Uiso 1 1 calc R
C33 C 0.1720(3) 1.0789(3) 0.86858(19) 0.0702(10) Uani 1 1 d .
H33 H 0.2075 1.1149 0.8995 0.084 Uiso 1 1 calc R
O14 O 0.7057(4) 0.4473(3) 0.9344(2) 0.1341(15) Uani 1 1 d D
H14 H 0.6499 0.4271 0.9398 0.201 Uiso 1 1 calc R
C34 C 0.7118(5) 0.4701(4) 0.8694(2) 0.1071(18) Uani 1 1 d D
H34A H 0.7134 0.5384 0.8645 0.161 Uiso 1 1 calc R
H34B H 0.6549 0.4447 0.8452 0.161 Uiso 1 1 calc R
H34C H 0.7712 0.4428 0.8549 0.161 Uiso 1 1 calc R
O15 O 0.4378(11) 0.4015(13) 0.0471(8) 0.135(5) Uani 0.25 1 d P
O15' O 0.5281(11) 0.4170(13) 0.0296(9) 0.135(5) Uani 0.25 1 d P

loop_
_atom_site_aniso_label
_atom_site_aniso_U_11
_atom_site_aniso_U_22
_atom_site_aniso_U_33
_atom_site_aniso_U_23
_atom_site_aniso_U_13
_atom_site_aniso_U_12
Co1 0.03362(19) 0.02721(18) 0.02139(17) 0.00146(12) 0.00663(13) -0.00293(13)
Co2 0.0297(2) 0.0225(2) 0.0270(2) 0.00218(18) 0.00784(18) 0.00165(18)
S1 0.0343(3) 0.0310(3) 0.0221(3) -0.0016(2) 0.0080(2) -0.0079(2)
O1 0.0403(10) 0.0302(9) 0.0419(10) 0.0080(8) 0.0159(8) 0.0126(8)
O2 0.0432(11) 0.0288(10) 0.0421(11) -0.0050(8) 0.0028(8) -0.0008(8)
O3 0.0443(10) 0.0357(10) 0.0274(9) -0.0002(8) 0.0067(8) -0.0138(8)
O4 0.0908(17) 0.0612(14) 0.0275(10) -0.0045(9) 0.0128(10) -0.0413(13)
O5 0.0414(10) 0.0323(9) 0.0234(8) -0.0007(7) 0.0029(7) -0.0044(8)
O6 0.0693(14) 0.0498(12) 0.0275(10) 0.0013(9) 0.0075(9) -0.0253(10)
O7 0.0611(13) 0.0292(10) 0.0358(10) -0.0005(8) 0.0066(9) -0.0053(9)
O8 0.0355(10) 0.0493(12) 0.0433(11) -0.0060(9) 0.0157(8) -0.0101(9)
O9 0.0426(10) 0.0475(11) 0.0228(9) -0.0009(8) 0.0064(7) -0.0118(9)
O10 0.0615(13) 0.0460(11) 0.0261(10) 0.0041(8) 0.0050(9) -0.0172(10)
O11 0.0405(10) 0.0388(10) 0.0270(9) -0.0007(8) 0.0113(7) -0.0055(8)
O12 0.0328(10) 0.0533(12) 0.0384(10) 0.0125(9) 0.0076(8) 0.0009(9)
O13 0.0323(9) 0.0321(9) 0.0347(9) 0.0059(7) 0.0115(7) 0.0059(7)
N1 0.0430(12) 0.0311(11) 0.0293(11) 0.0001(9) 0.0102(9) -0.0016(9)
N2 0.0586(16) 0.0471(15) 0.0627(17) 0.0161(13) 0.0314(13) 0.0255(13)
N3 0.0636(17) 0.0502(16) 0.0671(18) 0.0244(14) 0.0335(14) 0.0305(13)
N4 0.0366(12) 0.0357(12) 0.0336(12) 0.0083(9) 0.0088(9) 0.0011(9)
N5 0.0400(12) 0.0288(11) 0.0351(12) -0.0015(9) 0.0056(9) 0.0026(9)
N6 0.0589(16) 0.0343(13) 0.0484(15) -0.0051(11) -0.0009(12) -0.0073(12)
N7 0.0604(16) 0.0325(13) 0.0531(16) -0.0026(11) 0.0005(12) -0.0073(12)
N8 0.103(3) 0.087(2) 0.0519(19) 0.0028(18) 0.0021(17) -0.005(2)
C1 0.0410(15) 0.0305(14) 0.0382(14) -0.0015(11) 0.0128(11) 0.0023(11)
C2 0.0389(14) 0.0338(14) 0.0315(13) 0.0004(11) 0.0116(11) 0.0028(11)
C3 0.0561(18) 0.0397(15) 0.0346(15) 0.0018(12) 0.0174(13) -0.0027(13)
C4 0.061(2) 0.057(2) 0.0472(18) 0.0026(15) 0.0313(15) 0.0064(16)
C5 0.0528(18) 0.0458(17) 0.0541(19) 0.0016(14) 0.0243(15) 0.0128(14)
C6 0.0370(14) 0.0335(14) 0.0417(15) 0.0015(12) 0.0161(12) 0.0081(11)
C7 0.0421(15) 0.0321(14) 0.0470(16) 0.0104(12) 0.0130(12) 0.0115(12)
C8 0.0389(15) 0.0340(14) 0.0438(16) 0.0100(12) 0.0102(12) 0.0070(12)
C9 0.0373(14) 0.0314(13) 0.0344(14) 0.0077(11) 0.0085(11) 0.0033(11)
C10 0.0473(17) 0.0518(18) 0.0475(17) 0.0223(14) 0.0134(13) 0.0068(14)
C11 0.065(2) 0.052(2) 0.070(2) 0.0365(17) 0.0232(18) 0.0197(16)
C12 0.058(2) 0.0455(18) 0.070(2) 0.0240(16) 0.0231(17) 0.0220(15)
C13 0.0386(14) 0.0298(13) 0.0286(13) -0.0031(10) 0.0089(10) -0.0041(11)
C14 0.0320(13) 0.0274(12) 0.0272(12) -0.0011(10) 0.0067(10) -0.0022(10)
C15 0.0323(13) 0.0293(13) 0.0287(13) -0.0039(10) 0.0039(10) -0.0051(10)
C16 0.0321(13) 0.0314(13) 0.0240(12) -0.0003(10) 0.0046(10) 0.0006(10)
C17 0.0317(13) 0.0339(14) 0.0269(12) 0.0006(11) 0.0053(10) -0.0016(11)
C18 0.0317(13) 0.0304(13) 0.0274(12) 0.0011(10) 0.0073(10) -0.0034(10)
C19 0.0306(12) 0.0267(12) 0.0277(12) -0.0043(10) 0.0075(10) -0.0028(10)
C20 0.0358(13) 0.0320(13) 0.0233(12) -0.0016(10) 0.0062(10) -0.0026(11)
C21 0.221(8) 0.147(6) 0.105(5) 0.018(4) -0.050(5) -0.078(6)
C22 0.0339(14) 0.0284(13) 0.0427(15) -0.0032(11) 0.0001(11) 0.0034(11)
C23 0.0355(14) 0.0321(14) 0.0354(14) -0.0032(11) 0.0041(11) 0.0018(11)
C24 0.0570(18) 0.0375(15) 0.0362(15) 0.0004(12) 0.0060(13) 0.0045(13)
C25 0.074(2) 0.0449(17) 0.0314(15) -0.0035(13) 0.0036(14) 0.0049(15)
C26 0.0594(19) 0.0380(16) 0.0390(16) -0.0090(12) -0.0024(13) 0.0042(14)
C27 0.0364(14) 0.0309(14) 0.0429(15) -0.0060(11) 0.0005(11) 0.0031(11)
C28 0.0372(15) 0.0281(14) 0.0530(17) -0.0022(12) 0.0029(12) 0.0019(11)
C29 0.0433(16) 0.0372(15) 0.0490(17) 0.0005(13) 0.0090(13) 0.0045(12)
C30 0.067(2) 0.055(2) 0.054(2) 0.0012(16) 0.0030(16) -0.0057(17)
C31 0.103(3) 0.097(3) 0.054(2) 0.016(2) 0.017(2) 0.006(3)
C32 0.113(4) 0.079(3) 0.080(3) 0.022(2) 0.029(3) -0.024(3)
C33 0.084(3) 0.061(2) 0.066(2) 0.0030(19) 0.013(2) -0.021(2)
O14 0.179(4) 0.093(3) 0.127(3) -0.009(2) -0.006(3) -0.019(3)
C34 0.143(5) 0.089(3) 0.084(3) 0.016(3) -0.024(3) -0.013(3)
O15 0.086(7) 0.155(10) 0.160(10) -0.096(8) -0.013(7) 0.025(8)
O15' 0.086(7) 0.155(10) 0.160(10) -0.096(8) -0.013(7) 0.025(8)

loop_
_atom_type_symbol
_atom_type_description
_atom_type_scat_dispersion_real
_atom_type_scat_dispersion_imag
_atom_type_scat_source
C C 0.0033 0.0016 'International Tables Vol C Tables 4.2.6.8 and 6.1.1.4'
H H 0.0000 0.0000 'International Tables Vol C Tables 4.2.6.8 and 6.1.1.4'
N N 0.0061 0.0033 'International Tables Vol C Tables 4.2.6.8 and 6.1.1.4'
O O 0.0106 0.0060 'International Tables Vol C Tables 4.2.6.8 and 6.1.1.4'
S S 0.1246 0.1234 'International Tables Vol C Tables 4.2.6.8 and 6.1.1.4'
Co Co 0.3494 0.9721 'International Tables Vol C Tables 4.2.6.8 and 6.1.1.4'

loop_
_geom_angle_atom_site_label_1
_geom_angle_atom_site_label_2
_geom_angle_atom_site_label_3
_geom_angle
_geom_angle_site_symmetry_1
_geom_angle_site_symmetry_3
O3 Co1 O5 87.33(7) . 3_655
O3 Co1 O11 175.98(7) . .
O5 Co1 O11 93.27(7) 3_655 .
O3 Co1 O10 89.60(7) . .
O5 Co1 O10 176.25(7) 3_655 .
O11 Co1 O10 89.95(7) . .
O3 Co1 N4 88.85(8) . 3_655
O5 Co1 N4 85.95(8) 3_655 3_655
O11 Co1 N4 87.23(8) . 3_655
O10 Co1 N4 96.13(8) . 3_655
O3 Co1 N1 89.60(8) . .
O5 Co1 N1 88.20(8) 3_655 .
O11 Co1 N1 94.39(8) . .
O10 Co1 N1 89.63(8) . .
N4 Co1 N1 174.02(8) 3_655 .
O12 Co2 O12 180.000(1) . 3_567
O12 Co2 O13 88.17(7) . .
O12 Co2 O13 91.83(7) 3_567 .
O12 Co2 O13 91.83(7) . 3_567
O12 Co2 O13 88.17(7) 3_567 3_567
O13 Co2 O13 180.00(6) . 3_567
O12 Co2 N5 88.19(8) . 3_567
O12 Co2 N5 91.81(8) 3_567 3_567
O13 Co2 N5 91.62(7) . 3_567
O13 Co2 N5 88.38(7) 3_567 3_567
O12 Co2 N5 91.81(8) . .
O12 Co2 N5 88.19(8) 3_567 .
O13 Co2 N5 88.38(7) . .
O13 Co2 N5 91.62(7) 3_567 .
N5 Co2 N5 180.000(1) 3_567 .
O9 S1 O8 113.22(12) . .
O9 S1 O7 112.95(11) . .
O8 S1 O7 111.68(12) . .
O9 S1 C19 106.74(11) . .
O8 S1 C19 105.42(11) . .
O7 S1 C19 106.14(12) . .
C6 O1 C7 103.07(19) . .
C27 O2 C28 102.6(2) . .
C13 O3 Co1 130.17(16) . .
C17 O5 Co1 127.10(16) . 3_655
C21 O10 Co1 129.9(3) . .
C21 O10 H10' 108.8 . .
Co1 O10 H10' 101.2 . .
Co1 O11 H11A 121.5 . .
Co1 O11 H11B 98.2 . .
H11A O11 H11B 117.1 . .
Co2 O12 H12A 124.4 . .
Co2 O12 H12B 116.9 . .
H12A O12 H12B 117.0 . .
Co2 O13 H13A 120.0 . .
Co2 O13 H13B 113.5 . .
H13A O13 H13B 117.0 . .
C2 N1 C3 117.9(2) . .
C2 N1 Co1 116.43(17) . .
C3 N1 Co1 125.57(18) . .
C6 N2 N3 106.7(2) . .
C7 N3 N2 106.3(2) . .
C9 N4 C10 117.5(2) . .
C9 N4 Co1 117.21(17) . 3_655
C10 N4 Co1 125.23(18) . 3_655
C24 N5 C23 117.2(2) . .
C24 N5 Co2 122.62(18) . .
C23 N5 Co2 119.87(17) . .
C27 N6 N7 105.9(2) . .
C28 N7 N6 106.1(2) . .
C31 N8 C30 116.3(4) . .
C2 C1 C5 118.7(3) . .
C2 C1 C6 120.2(2) . .
C5 C1 C6 121.0(2) . .
N1 C2 C1 123.0(2) . .
N1 C2 H2 118.5 . .
C1 C2 H2 118.5 . .
N1 C3 C4 122.8(3) . .
N1 C3 H3 118.6 . .
C4 C3 H3 118.6 . .
C5 C4 C3 119.3(3) . .
C5 C4 H4 120.4 . .
C3 C4 H4 120.4 . .
C4 C5 C1 118.3(3) . .
C4 C5 H5 120.9 . .
C1 C5 H5 120.9 . .
N2 C6 O1 111.9(2) . .
N2 C6 C1 128.7(2) . .
O1 C6 C1 119.4(2) . .
N3 C7 O1 112.1(2) . .
N3 C7 C8 128.2(2) . .
O1 C7 C8 119.7(2) . .
C9 C8 C12 118.8(3) . .
C9 C8 C7 121.2(2) . .
C12 C8 C7 119.9(2) . .
N4 C9 C8 123.2(2) . .
N4 C9 H9 118.4 . .
C8 C9 H9 118.4 . .
N4 C10 C11 122.8(3) . .
N4 C10 H10 118.6 . .
C11 C10 H10 118.6 . .
C12 C11 C10 119.4(3) . .
C12 C11 H11 120.3 . .
C10 C11 H11 120.3 . .
C11 C12 C8 118.3(3) . .
C11 C12 H12 120.9 . .
C8 C12 H12 120.9 . .
O4 C13 O3 125.1(2) . .
O4 C13 C14 118.6(2) . .
O3 C13 C14 116.3(2) . .
C15 C14 C20 119.6(2) . .
C15 C14 C13 120.3(2) . .
C20 C14 C13 120.1(2) . .
C16 C15 C14 120.8(2) . .
C16 C15 H15 119.6 . .
C14 C15 H15 119.6 . .
C15 C16 C18 119.4(2) . .
C15 C16 C17 120.6(2) . .
C18 C16 C17 120.0(2) . .
O5 C17 O6 125.3(2) . .
O5 C17 C16 116.8(2) . .
O6 C17 C16 117.9(2) . .
C19 C18 C16 120.1(2) . .
C19 C18 H18 120.0 . .
C16 C18 H18 120.0 . .
C20 C19 C18 120.8(2) . .
C20 C19 S1 121.12(18) . .
C18 C19 S1 118.07(18) . .
C19 C20 C14 119.3(2) . .
C19 C20 H20 120.4 . .
C14 C20 H20 120.4 . .
O10 C21 H21A 109.5 . .
O10 C21 H21B 109.5 . .
H21A C21 H21B 109.5 . .
O10 C21 H21C 109.5 . .
H21A C21 H21C 109.5 . .
H21B C21 H21C 109.5 . .
C26 C22 C23 118.6(3) . .
C26 C22 C27 121.2(2) . .
C23 C22 C27 120.1(2) . .
N5 C23 C22 123.1(2) . .
N5 C23 H23 118.4 . .
C22 C23 H23 118.4 . .
N5 C24 C25 123.2(3) . .
N5 C24 H24 118.4 . .
C25 C24 H24 118.4 . .
C26 C25 C24 119.3(3) . .
C26 C25 H25 120.4 . .
C24 C25 H25 120.4 . .
C25 C26 C22 118.5(3) . .
C25 C26 H26 120.7 . .
C22 C26 H26 120.7 . .
N6 C27 O2 112.9(2) . .
N6 C27 C22 128.5(3) . .
O2 C27 C22 118.6(2) . .
N7 C28 O2 112.4(3) . .
N7 C28 C29 128.4(3) . .
O2 C28 C29 119.2(2) . .
C30 C29 C33 117.9(3) . .
C30 C29 C28 121.5(3) . .
C33 C29 C28 120.5(3) . .
N8 C30 C29 124.5(3) . .
N8 C30 H30 117.8 . .
C29 C30 H30 117.8 . .
N8 C31 C32 123.8(4) . .
N8 C31 H31 118.1 . .
C32 C31 H31 118.1 . .
C31 C32 C33 119.3(4) . .
C31 C32 H32 120.4 . .
C33 C32 H32 120.4 . .
C32 C33 C29 118.2(4) . .
C32 C33 H33 120.9 . .
C29 C33 H33 120.9 . .
C34 O14 H14 109.5 . .
O14 C34 H34A 109.5 . .
O14 C34 H34B 109.5 . .
H34A C34 H34B 109.5 . .
O14 C34 H34C 109.5 . .
H34A C34 H34C 109.5 . .
H34B C34 H34C 109.5 . .

loop_
_geom_bond_atom_site_label_1
_geom_bond_atom_site_label_2
_geom_bond_distance
_geom_bond_site_symmetry_2
Co1 O3 2.0651(17) .
Co1 O5 2.0704(17) 3_655
Co1 O11 2.0954(17) .
Co1 O10 2.1098(18) .
Co1 N4 2.160(2) 3_655
Co1 N1 2.163(2) .
Co2 O12 2.0554(18) .
Co2 O12 2.0554(18) 3_567
Co2 O13 2.1322(17) .
Co2 O13 2.1322(17) 3_567
Co2 N5 2.181(2) 3_567
Co2 N5 2.181(2) .
S1 O9 1.4445(17) .
S1 O8 1.4559(19) .
S1 O7 1.459(2) .
S1 C19 1.783(2) .
O1 C6 1.359(3) .
O1 C7 1.364(3) .
O2 C27 1.358(3) .
O2 C28 1.360(3) .
O3 C13 1.257(3) .
O4 C13 1.249(3) .
O5 C17 1.253(3) .
O5 Co1 2.0704(17) 3_655
O6 C17 1.259(3) .
O10 C21 1.428(7) .
O10 H10' 0.8200 .
O11 H11A 0.8500 .
O11 H11B 0.8498 .
O12 H12A 0.8501 .
O12 H12B 0.8507 .
O13 H13A 0.8501 .
O13 H13B 0.8501 .
N1 C2 1.331(3) .
N1 C3 1.337(3) .
N2 C6 1.285(3) .
N2 N3 1.403(3) .
N3 C7 1.282(3) .
N4 C9 1.336(3) .
N4 C10 1.341(3) .
N4 Co1 2.160(2) 3_655
N5 C24 1.337(3) .
N5 C23 1.339(3) .
N6 C27 1.287(3) .
N6 N7 1.409(4) .
N7 C28 1.292(4) .
N8 C31 1.323(6) .
N8 C30 1.334(5) .
C1 C2 1.384(4) .
C1 C5 1.391(4) .
C1 C6 1.452(4) .
C2 H2 0.9300 .
C3 C4 1.381(4) .
C3 H3 0.9300 .
C4 C5 1.376(4) .
C4 H4 0.9300 .
C5 H5 0.9300 .
C7 C8 1.453(4) .
C8 C9 1.375(4) .
C8 C12 1.394(4) .
C9 H9 0.9300 .
C10 C11 1.380(4) .
C10 H10 0.9300 .
C11 C12 1.369(4) .
C11 H11 0.9300 .
C12 H12 0.9300 .
C13 C14 1.506(3) .
C14 C15 1.387(3) .
C14 C20 1.404(3) .
C15 C16 1.387(3) .
C15 H15 0.9300 .
C16 C18 1.392(3) .
C16 C17 1.504(3) .
C18 C19 1.386(3) .
C18 H18 0.9300 .
C19 C20 1.385(3) .
C20 H20 0.9300 .
C21 H21A 0.9600 .
C21 H21B 0.9600 .
C21 H21C 0.9600 .
C22 C26 1.383(4) .
C22 C23 1.386(4) .
C22 C27 1.465(4) .
C23 H23 0.9300 .
C24 C25 1.376(4) .
C24 H24 0.9300 .
C25 C26 1.372(4) .
C25 H25 0.9300 .
C26 H26 0.9300 .
C28 C29 1.458(4) .
C29 C30 1.374(5) .
C29 C33 1.379(5) .
C30 H30 0.9300 .
C31 C32 1.366(7) .
C31 H31 0.9300 .
C32 C33 1.377(6) .
C32 H32 0.9300 .
C33 H33 0.9300 .
O14 C34 1.423(5) .
O14 H14 0.8200 .
C34 H34A 0.9600 .
C34 H34B 0.9600 .
C34 H34C 0.9600 .
O15 O15' 1.32(2) .

loop_
_geom_torsion_atom_site_label_1
_geom_torsion_atom_site_label_2
_geom_torsion_atom_site_label_3
_geom_torsion_atom_site_label_4
_geom_torsion
_geom_torsion_site_symmetry_1
O5 Co1 O3 C13 163.4(2) 3_655
O10 Co1 O3 C13 -14.5(2) .
N4 Co1 O3 C13 -110.6(2) 3_655
N1 Co1 O3 C13 75.2(2) .
O3 Co1 O10 C21 -122.6(5) .
O11 Co1 O10 C21 53.4(5) .
N4 Co1 O10 C21 -33.8(5) 3_655
N1 Co1 O10 C21 147.8(5) .
O3 Co1 N1 C2 44.40(19) .
O5 Co1 N1 C2 -42.94(19) 3_655
O11 Co1 N1 C2 -136.08(19) .
O10 Co1 N1 C2 134.0(2) .
O3 Co1 N1 C3 -140.2(2) .
O5 Co1 N1 C3 132.4(2) 3_655
O11 Co1 N1 C3 39.3(2) .
O10 Co1 N1 C3 -50.6(2) .
C6 N2 N3 C7 -1.0(4) .
O12 Co2 N5 C24 61.6(2) .
O12 Co2 N5 C24 -118.4(2) 3_567
O13 Co2 N5 C24 -26.5(2) .
O13 Co2 N5 C24 153.5(2) 3_567
O12 Co2 N5 C23 -125.4(2) .
O12 Co2 N5 C23 54.6(2) 3_567
O13 Co2 N5 C23 146.5(2) .
O13 Co2 N5 C23 -33.5(2) 3_567
C27 N6 N7 C28 -0.3(3) .
C3 N1 C2 C1 0.6(4) .
Co1 N1 C2 C1 176.3(2) .
C5 C1 C2 N1 -0.5(4) .
C6 C1 C2 N1 -179.7(3) .
C2 N1 C3 C4 -0.1(4) .
Co1 N1 C3 C4 -175.4(2) .
N1 C3 C4 C5 -0.5(5) .
C3 C4 C5 C1 0.5(5) .
C2 C1 C5 C4 -0.1(5) .
C6 C1 C5 C4 179.1(3) .
N3 N2 C6 O1 0.7(4) .
N3 N2 C6 C1 179.5(3) .
C7 O1 C6 N2 -0.1(3) .
C7 O1 C6 C1 -179.0(3) .
C2 C1 C6 N2 -177.6(3) .
C5 C1 C6 N2 3.2(5) .
C2 C1 C6 O1 1.1(4) .
C5 C1 C6 O1 -178.0(3) .
N2 N3 C7 O1 1.0(4) .
N2 N3 C7 C8 -178.1(3) .
C6 O1 C7 N3 -0.6(3) .
C6 O1 C7 C8 178.6(3) .
N3 C7 C8 C9 -172.5(3) .
O1 C7 C8 C9 8.4(4) .
N3 C7 C8 C12 9.8(5) .
O1 C7 C8 C12 -169.3(3) .
C10 N4 C9 C8 1.1(4) .
Co1 N4 C9 C8 177.5(2) 3_655
C12 C8 C9 N4 0.8(5) .
C7 C8 C9 N4 -176.9(3) .
C9 N4 C10 C11 -1.7(5) .
Co1 N4 C10 C11 -177.8(3) 3_655
N4 C10 C11 C12 0.4(6) .
C10 C11 C12 C8 1.5(6) .
C9 C8 C12 C11 -2.1(5) .
C7 C8 C12 C11 175.7(3) .
Co1 O3 C13 O4 10.3(4) .
Co1 O3 C13 C14 -168.76(16) .
O4 C13 C14 C15 -175.0(3) .
O3 C13 C14 C15 4.1(4) .
O4 C13 C14 C20 4.6(4) .
O3 C13 C14 C20 -176.3(2) .
C20 C14 C15 C16 -2.0(4) .
C13 C14 C15 C16 177.7(2) .
C14 C15 C16 C18 0.6(4) .
C14 C15 C16 C17 179.9(2) .
Co1 O5 C17 O6 -9.1(4) 3_655
Co1 O5 C17 C16 171.22(15) 3_655
C15 C16 C17 O5 -8.2(4) .
C18 C16 C17 O5 171.2(2) .
C15 C16 C17 O6 172.1(2) .
C18 C16 C17 O6 -8.5(4) .
C15 C16 C18 C19 1.1(4) .
C17 C16 C18 C19 -178.3(2) .
C16 C18 C19 C20 -1.2(4) .
C16 C18 C19 S1 177.27(19) .
O9 S1 C19 C20 -5.9(2) .
O8 S1 C19 C20 114.7(2) .
O7 S1 C19 C20 -126.7(2) .
O9 S1 C19 C18 175.56(19) .
O8 S1 C19 C18 -63.8(2) .
O7 S1 C19 C18 54.8(2) .
C18 C19 C20 C14 -0.2(4) .
S1 C19 C20 C14 -178.67(19) .
C15 C14 C20 C19 1.8(4) .
C13 C14 C20 C19 -177.8(2) .
C24 N5 C23 C22 0.6(4) .
Co2 N5 C23 C22 -172.74(19) .
C26 C22 C23 N5 0.5(4) .
C27 C22 C23 N5 177.4(2) .
C23 N5 C24 C25 -1.3(4) .
Co2 N5 C24 C25 171.9(2) .
N5 C24 C25 C26 0.8(5) .
C24 C25 C26 C22 0.4(5) .
C23 C22 C26 C25 -1.0(4) .
C27 C22 C26 C25 -177.9(3) .
N7 N6 C27 O2 -0.1(3) .
N7 N6 C27 C22 178.2(3) .
C28 O2 C27 N6 0.5(3) .
C28 O2 C27 C22 -178.0(2) .
C26 C22 C27 N6 7.8(5) .
C23 C22 C27 N6 -169.0(3) .
C26 C22 C27 O2 -173.9(2) .
C23 C22 C27 O2 9.3(4) .
N6 N7 C28 O2 0.7(3) .
N6 N7 C28 C29 179.9(3) .
C27 O2 C28 N7 -0.8(3) .
C27 O2 C28 C29 180.0(2) .
N7 C28 C29 C30 -166.1(3) .
O2 C28 C29 C30 13.1(4) .
N7 C28 C29 C33 13.9(5) .
O2 C28 C29 C33 -166.9(3) .
C31 N8 C30 C29 1.0(6) .
C33 C29 C30 N8 -2.0(6) .
C28 C29 C30 N8 178.0(3) .
C30 N8 C31 C32 0.0(7) .
N8 C31 C32 C33 0.0(8) .
C31 C32 C33 C29 -1.0(7) .
C30 C29 C33 C32 1.9(6) .
C28 C29 C33 C32 -178.1(4) .
